data_2311179
loop_
_publ_author_name
'Mague, Joel T.'
'Akkurt, Mehmet'
'Mohamed, Shaaban K.'
'Hassan, Alaa A.'
'Albayati, Mustafa R.'

_publ_section_title
;
 Methyl
 (2Z)-((2Z)-2-{(2E)-[1-(4-methyl-phen-yl)ethyl-idene]hydrazinyl-idene}-4-oxo-3-phenyl-1,3-thia-zolidin-5-yl-idene)ethano-ate.
;
_journal_coeditor_code LH5636
_journal_issue 'Pt 9'
_journal_name_full 'Acta crystallographica. Section E, Structure reports online'
_journal_page_first o1401
_journal_page_last 2
_journal_paper_doi 10.1107/S1600536813021533
_journal_volume 69
_journal_year 2013
_chemical_formula_iupac 'C21 H19 N3 O3 S'
_chemical_formula_moiety 'C21 H19 N3 O3 S'
_chemical_formula_sum 'C21 H19 N3 O3 S'
_chemical_formula_weight 393.46
_chemical_name_systematic
'Methyl (2<i>Z</i>)-((2<i>Z</i>)-2-{(2<i>E</i>)-[1-(4-methylphenyl)ethylidene]hydrazinylidene}-4-oxo-3-phenyl-1,3-thiazolidin-5-ylidene)ethanoate'
_space_group_IT_number 14
_space_group_name_Hall '-P 2ybc'
_space_group_name_H-M_alt 'P 1 21/c 1'
_symmetry_cell_setting monoclinic
_symmetry_space_group_name_Hall '-P 2ybc'
_symmetry_space_group_name_H-M 'P 1 21/c 1'
_atom_sites_solution_hydrogens geom
_cell_angle_alpha 90
_cell_angle_beta 96.411(2)
_cell_angle_gamma 90
_cell_formula_units_Z 8
_cell_length_a 8.3713(12)
_cell_length_b 21.568(3)
_cell_length_c 21.591(3)
_cell_measurement_reflns_used 9179
_cell_measurement_temperature 150(2)
_cell_measurement_theta_max 28.5769
_cell_measurement_theta_min 2.4483
_cell_volume 3873.9(9)
_computing_cell_refinement 'SAINT (Bruker, 2013)'
_computing_data_collection 'APEX2 (Bruker, 2013)'
_computing_data_reduction 'SAINT (Bruker, 2013)'
_computing_molecular_graphics
;
ORTEP-3 for Windows (Farrugia, 2012) and DIAMOND (Brandenburg & Putz,
2012).
;
_computing_publication_material 'WinGX (Farrugia, 2012) and PLATON (Spek, 2009)'
_computing_structure_refinement 'SHELXL97 (Sheldrick, 2008)'
_computing_structure_solution 'SHELXS97 (Sheldrick, 2008)'
_diffrn_ambient_temperature 150(2)
_diffrn_detector_area_resol_mean 8.3660
_diffrn_measured_fraction_theta_full 0.998
_diffrn_measured_fraction_theta_max 0.990
_diffrn_measurement_device_type 'Bruker SMART APEX CCD'
_diffrn_measurement_method '\f and \w scans'
_diffrn_radiation_monochromator graphite
_diffrn_radiation_type MoK\a
_diffrn_radiation_wavelength 0.71073
_diffrn_reflns_av_R_equivalents 0.0572
_diffrn_reflns_av_sigmaI/netI 0.0353
_diffrn_reflns_limit_h_max 11
_diffrn_reflns_limit_h_min -10
_diffrn_reflns_limit_k_max 28
_diffrn_reflns_limit_k_min -28
_diffrn_reflns_limit_l_max 28
_diffrn_reflns_limit_l_min -28
_diffrn_reflns_number 69242
_diffrn_reflns_reduction_process
;
;
_diffrn_reflns_theta_full 28.50
_diffrn_reflns_theta_max 28.63
_diffrn_reflns_theta_min 1.89
_exptl_absorpt_coefficient_mu 0.194
_exptl_absorpt_correction_T_max 0.98
_exptl_absorpt_correction_T_min 0.81
_exptl_absorpt_correction_type multi-scan
_exptl_absorpt_process_details '(SADABS; Bruker, 2013)'
_exptl_crystal_colour 'clear yellow'
_exptl_crystal_density_diffrn 1.349
_exptl_crystal_density_method 'Not Measured'
_exptl_crystal_description block
_exptl_crystal_F_000 1648
_exptl_crystal_size_max 0.190
_exptl_crystal_size_mid 0.190
_exptl_crystal_size_min 0.110
_refine_diff_density_max 0.336
_refine_diff_density_min -0.341
_refine_ls_extinction_method none
_refine_ls_goodness_of_fit_ref 1.054
_refine_ls_hydrogen_treatment constr
_refine_ls_matrix_type full
_refine_ls_number_parameters 511
_refine_ls_number_reflns 9850
_refine_ls_number_restraints 0
_refine_ls_restrained_S_all 1.054
_refine_ls_R_factor_all 0.0568
_refine_ls_R_factor_gt 0.0436
_refine_ls_shift/su_max 0.001
_refine_ls_shift/su_mean 0.000
_refine_ls_structure_factor_coef Fsqd
_refine_ls_weighting_details 'W=1/[\S^2^(FO^2^)+(0.0511P)^2^+1.0540P] WHERE P=(FO^2^+2FC^2^)/3'
_refine_ls_weighting_scheme calc
_refine_ls_wR_factor_gt 0.1036
_refine_ls_wR_factor_ref 0.1123
_reflns_number_gt 7890
_reflns_number_total 9850
_reflns_threshold_expression I>2\s(I)
_cod_data_source_file lh5636sup1.cif
_cod_data_source_block I
_cod_original_sg_symbol_H-M 'P 21/c'
_cod_database_code 2311179

loop_
_symmetry_equiv_pos_site_id
_symmetry_equiv_pos_as_xyz
1 x,y,z
2 -x,1/2+y,1/2-z
3 -x,-y,-z
4 x,1/2-y,1/2+z

loop_
_atom_site_aniso_label
_atom_site_aniso_U_11
_atom_site_aniso_U_22
_atom_site_aniso_U_33
_atom_site_aniso_U_12
_atom_site_aniso_U_13
_atom_site_aniso_U_23
S1 0.0235(2) 0.0238(2) 0.0199(2) -0.00060(10) -0.00020(10) -0.00110(10)
O1 0.0348(6) 0.0278(6) 0.0350(6) -0.0002(5) -0.0117(5) -0.0044(5)
O2 0.0365(6) 0.0277(5) 0.0250(5) -0.0039(4) -0.0030(5) 0.0016(4)
O3 0.0288(6) 0.0262(5) 0.0286(6) 0.0011(4) -0.0055(4) 0.0035(4)
N1 0.0253(6) 0.0225(6) 0.0230(6) 0.0015(5) -0.0033(5) -0.0004(5)
N2 0.0260(7) 0.0280(6) 0.0239(6) 0.0021(5) -0.0021(5) -0.0034(5)
N3 0.0259(7) 0.0287(6) 0.0224(6) 0.0013(5) -0.0022(5) -0.0040(5)
C1 0.0225(7) 0.0253(7) 0.0203(7) 0.0018(5) 0.0012(5) -0.0021(5)
C2 0.0244(7) 0.0257(7) 0.0241(7) 0.0016(5) -0.0005(6) -0.0020(6)
C3 0.0209(7) 0.0244(7) 0.0229(7) 0.0003(5) 0.0031(6) -0.0014(5)
C4 0.0227(7) 0.0268(7) 0.0240(7) -0.0003(5) -0.0006(6) -0.0012(6)
C5 0.0217(7) 0.0288(7) 0.0228(7) -0.0004(5) 0.0024(6) 0.0006(6)
C6 0.0347(9) 0.0277(8) 0.0318(8) 0.0031(6) -0.0025(7) 0.0054(6)
C7 0.0268(8) 0.0212(7) 0.0235(7) 0.0003(5) -0.0048(6) -0.0017(5)
C8 0.0328(9) 0.0275(7) 0.0320(8) -0.0003(6) 0.0056(7) -0.0009(6)
C9 0.0357(9) 0.0275(8) 0.0477(10) 0.0042(6) 0.0068(8) -0.0027(7)
C10 0.0419(10) 0.0241(7) 0.0417(10) 0.0013(7) -0.0053(8) 0.0029(7)
C11 0.0494(11) 0.0340(9) 0.0335(9) -0.0030(7) 0.0052(8) 0.0083(7)
C12 0.0386(9) 0.0335(8) 0.0288(8) 0.0021(7) 0.0063(7) 0.0011(6)
C13 0.0202(7) 0.0371(8) 0.0203(7) 0.0019(6) 0.0012(6) -0.0025(6)
C14 0.0290(9) 0.0438(9) 0.0292(8) 0.0007(7) -0.0052(7) 0.0053(7)
C15 0.0202(7) 0.0394(8) 0.0237(7) 0.0007(6) 0.0009(6) -0.0057(6)
C16 0.0290(9) 0.0410(9) 0.0373(9) 0.0027(7) -0.0090(7) -0.0070(7)
C17 0.0321(9) 0.0367(9) 0.0505(11) 0.0038(7) -0.0087(8) -0.0081(8)
C18 0.0266(9) 0.0456(10) 0.0437(10) 0.0008(7) -0.0006(7) -0.0190(8)
C19 0.0362(10) 0.0593(12) 0.0323(9) -0.0035(8) -0.0091(8) -0.0150(8)
C20 0.0338(9) 0.0501(10) 0.0260(8) -0.0007(7) -0.0061(7) -0.0025(7)
C21 0.0447(12) 0.0523(12) 0.0720(15) -0.0036(9) -0.0093(11) -0.0260(11)
S2 0.0273(2) 0.0195(2) 0.0226(2) -0.00130(10) -0.00100(10) -0.00120(10)
O4 0.0307(6) 0.0212(5) 0.0330(6) -0.0013(4) -0.0072(5) -0.0031(4)
O5 0.0379(7) 0.0259(5) 0.0317(6) -0.0070(5) -0.0066(5) 0.0031(4)
O6 0.0309(6) 0.0226(5) 0.0301(6) -0.0011(4) -0.0060(5) 0.0046(4)
N4 0.0250(6) 0.0187(5) 0.0240(6) 0.0015(4) -0.0021(5) -0.0007(4)
N5 0.0292(7) 0.0230(6) 0.0261(6) 0.0001(5) -0.0032(5) -0.0021(5)
N6 0.0297(7) 0.0224(6) 0.0257(6) 0.0007(5) -0.0054(5) -0.0019(5)
C22 0.0227(7) 0.0213(6) 0.0244(7) 0.0007(5) 0.0005(6) -0.0026(5)
C23 0.0218(7) 0.0207(6) 0.0237(7) 0.0016(5) 0.0012(5) -0.0020(5)
C24 0.0227(7) 0.0197(6) 0.0242(7) -0.0003(5) 0.0042(6) -0.0025(5)
C25 0.0231(7) 0.0222(7) 0.0232(7) -0.0019(5) 0.0009(6) -0.0016(5)
C26 0.0244(7) 0.0238(7) 0.0231(7) 0.0000(5) 0.0016(6) 0.0024(5)
C27 0.0426(10) 0.0242(7) 0.0352(9) -0.0027(6) -0.0092(7) 0.0092(6)
C28 0.0225(7) 0.0197(6) 0.0292(8) 0.0011(5) -0.0048(6) -0.0001(5)
C29 0.0295(8) 0.0274(7) 0.0354(9) 0.0036(6) -0.0032(7) -0.0042(6)
C30 0.0388(10) 0.0264(8) 0.0513(11) 0.0094(7) -0.0116(8) -0.0097(7)
C31 0.0444(11) 0.0224(8) 0.0560(12) -0.0003(7) -0.0201(9) 0.0070(7)
C32 0.0421(10) 0.0363(9) 0.0437(10) -0.0055(7) -0.0057(8) 0.0135(8)
C33 0.0345(9) 0.0301(8) 0.0338(9) 0.0013(6) 0.0021(7) 0.0037(6)
C34 0.0225(7) 0.0256(7) 0.0245(7) 0.0048(5) -0.0021(6) -0.0016(5)
C35 0.0388(9) 0.0296(8) 0.0265(8) 0.0016(6) -0.0020(7) 0.0011(6)
C36 0.0250(7) 0.0260(7) 0.0245(7) 0.0047(5) -0.0042(6) -0.0041(6)
C37 0.0357(9) 0.0292(8) 0.0262(8) -0.0001(6) -0.0049(7) -0.0027(6)
C38 0.0444(10) 0.0290(8) 0.0332(9) -0.0025(7) 0.0015(7) -0.0020(7)
C39 0.0358(9) 0.0330(8) 0.0379(9) -0.0004(7) -0.0014(7) -0.0134(7)
C40 0.0418(10) 0.0393(9) 0.0352(9) 0.0051(7) -0.0168(8) -0.0120(7)
C41 0.0404(10) 0.0305(8) 0.0286(8) 0.0068(7) -0.0105(7) -0.0020(6)
C42 0.0638(14) 0.0453(11) 0.0589(14) -0.0164(10) -0.0026(11) -0.0202(10)

loop_
_atom_site_type_symbol
_atom_site_label
_atom_site_fract_x
_atom_site_fract_y
_atom_site_fract_z
_atom_site_U_iso_or_equiv
_atom_site_thermal_displace_type
_atom_site_calc_flag
_atom_site_refinement_flags
_atom_site_occupancy
S S1 0.59531(4) 0.00119(2) 0.42718(2) 0.02260(10) Uani d . 1.000
O O1 0.79183(14) 0.14802(5) 0.50471(5) 0.0337(3) Uani d . 1.000
O O2 0.74230(14) -0.08842(5) 0.50854(5) 0.0302(3) Uani d . 1.000
O O3 0.93261(13) -0.06779(5) 0.58848(5) 0.0285(3) Uani d . 1.000
N N1 0.60347(15) 0.12318(6) 0.42279(6) 0.0241(3) Uani d . 1.000
N N2 0.42172(15) 0.07810(6) 0.34568(6) 0.0263(4) Uani d . 1.000
N N3 0.36391(15) 0.01878(6) 0.32675(6) 0.0260(4) Uani d . 1.000
C C1 0.52809(17) 0.07228(7) 0.39283(7) 0.0228(4) Uani d . 1.000
C C2 0.71496(18) 0.10956(7) 0.47312(7) 0.0250(4) Uani d . 1.000
C C3 0.72573(17) 0.04065(6) 0.48243(7) 0.0227(4) Uani d . 1.000
C C4 0.82274(18) 0.01562(7) 0.52956(7) 0.0247(4) Uani d . 1.000
C C5 0.82622(18) -0.05181(7) 0.53990(7) 0.0244(4) Uani d . 1.000
C C6 0.9370(2) -0.13330(7) 0.60373(8) 0.0319(5) Uani d . 1.000
C C7 0.55457(18) 0.18631(6) 0.40694(7) 0.0244(4) Uani d . 1.000
C C8 0.4378(2) 0.21376(7) 0.43831(8) 0.0306(5) Uani d . 1.000
C C9 0.3904(2) 0.27400(8) 0.42290(9) 0.0368(5) Uani d . 1.000
C C10 0.4589(2) 0.30597(7) 0.37721(8) 0.0367(5) Uani d . 1.000
C C11 0.5760(2) 0.27798(8) 0.34637(8) 0.0389(6) Uani d . 1.000
C C12 0.6251(2) 0.21778(8) 0.36116(8) 0.0334(5) Uani d . 1.000
C C13 0.25712(18) 0.01879(7) 0.27854(7) 0.0260(4) Uani d . 1.000
C C14 0.1978(2) 0.07602(8) 0.24368(8) 0.0346(5) Uani d . 1.000
C C15 0.19100(18) -0.04256(8) 0.25778(7) 0.0279(4) Uani d . 1.000
C C16 0.2319(2) -0.09620(8) 0.29201(8) 0.0367(5) Uani d . 1.000
C C17 0.1656(2) -0.15299(8) 0.27352(9) 0.0408(6) Uani d . 1.000
C C18 0.0564(2) -0.15848(9) 0.22020(9) 0.0390(6) Uani d . 1.000
C C19 0.0179(2) -0.10561(9) 0.18561(9) 0.0436(6) Uani d . 1.000
C C20 0.0840(2) -0.04854(9) 0.20358(8) 0.0373(5) Uani d . 1.000
C C21 -0.0198(3) -0.22033(10) 0.20217(11) 0.0575(8) Uani d . 1.000
S S2 0.57525(4) -0.01716(2) 0.19020(2) 0.02340(10) Uani d . 1.000
O O4 0.79280(13) 0.12820(5) 0.26255(5) 0.0291(3) Uani d . 1.000
O O5 0.70484(14) -0.10494(5) 0.27998(5) 0.0326(3) Uani d . 1.000
O O6 0.89186(13) -0.08142(5) 0.36026(5) 0.0286(3) Uani d . 1.000
N N4 0.60388(15) 0.10390(5) 0.18031(6) 0.0229(3) Uani d . 1.000
N N5 0.42977(16) 0.06042(6) 0.10082(6) 0.0266(4) Uani d . 1.000
N N6 0.35687(16) 0.00405(6) 0.08093(6) 0.0266(4) Uani d . 1.000
C C22 0.52529(17) 0.05328(6) 0.15065(7) 0.0230(4) Uani d . 1.000
C C23 0.70949(17) 0.09035(6) 0.23226(7) 0.0222(4) Uani d . 1.000
C C24 0.70620(17) 0.02231(6) 0.24547(7) 0.0221(4) Uani d . 1.000
C C25 0.79655(17) -0.00146(6) 0.29468(7) 0.0230(4) Uani d . 1.000
C C26 0.79111(18) -0.06797(7) 0.30954(7) 0.0239(4) Uani d . 1.000
C C27 0.8927(2) -0.14517(7) 0.38080(8) 0.0350(5) Uani d . 1.000
C C28 0.57567(17) 0.16650(6) 0.15832(7) 0.0244(4) Uani d . 1.000
C C29 0.49625(19) 0.20722(7) 0.19350(8) 0.0313(5) Uani d . 1.000
C C30 0.4714(2) 0.26784(8) 0.17250(9) 0.0401(6) Uani d . 1.000
C C31 0.5262(2) 0.28624(8) 0.11736(9) 0.0429(6) Uani d . 1.000
C C32 0.6065(2) 0.24503(8) 0.08284(9) 0.0415(6) Uani d . 1.000
C C33 0.6307(2) 0.18437(7) 0.10301(8) 0.0329(5) Uani d . 1.000
C C34 0.28762(18) 0.00516(7) 0.02447(7) 0.0246(4) Uani d . 1.000
C C35 0.2913(2) 0.05937(7) -0.01919(7) 0.0321(5) Uani d . 1.000
C C36 0.19741(18) -0.05168(7) 0.00294(7) 0.0257(4) Uani d . 1.000
C C37 0.2025(2) -0.10475(7) 0.03991(8) 0.0310(5) Uani d . 1.000
C C38 0.1130(2) -0.15691(8) 0.02074(8) 0.0358(5) Uani d . 1.000
C C39 0.0141(2) -0.15761(8) -0.03558(8) 0.0360(5) Uani d . 1.000
C C40 0.0101(2) -0.10492(8) -0.07239(9) 0.0404(5) Uani d . 1.000
C C41 0.1002(2) -0.05263(8) -0.05402(8) 0.0343(5) Uani d . 1.000
C C42 -0.0846(3) -0.21374(10) -0.05661(11) 0.0567(8) Uani d . 1.000
H H4 0.89000 0.04180 0.55660 0.0300 Uiso c RU 1.000
H H6A 0.83230 -0.14610 0.61550 0.0480 Uiso c RU 1.000
H H6B 1.02020 -0.14080 0.63860 0.0480 Uiso c RU 1.000
H H6C 0.96160 -0.15720 0.56740 0.0480 Uiso c RU 1.000
H H8 0.39080 0.19180 0.46980 0.0370 Uiso c RU 1.000
H H9 0.31010 0.29340 0.44400 0.0440 Uiso c RU 1.000
H H10 0.42570 0.34720 0.36690 0.0440 Uiso c RU 1.000
H H11 0.62300 0.30010 0.31490 0.0470 Uiso c RU 1.000
H H12 0.70590 0.19850 0.34020 0.0400 Uiso c RU 1.000
H H14A 0.24530 0.11280 0.26520 0.0520 Uiso c RU 1.000
H H14B 0.08040 0.07820 0.24180 0.0520 Uiso c RU 1.000
H H14C 0.22890 0.07450 0.20130 0.0520 Uiso c RU 1.000
H H16 0.30630 -0.09370 0.32850 0.0440 Uiso c RU 1.000
H H17 0.19520 -0.18890 0.29760 0.0490 Uiso c RU 1.000
H H19 -0.05520 -0.10840 0.14880 0.0520 Uiso c RU 1.000
H H20 0.05610 -0.01300 0.17870 0.0450 Uiso c RU 1.000
H H21A -0.12960 -0.22130 0.21390 0.0860 Uiso c RU 1.000
H H21B 0.04350 -0.25360 0.22390 0.0860 Uiso c RU 1.000
H H21C -0.02270 -0.22620 0.15700 0.0860 Uiso c RU 1.000
H H25 0.86560 0.02510 0.32060 0.0280 Uiso c RU 1.000
H H27A 0.79620 -0.15330 0.40140 0.0530 Uiso c RU 1.000
H H27B 0.98860 -0.15280 0.41020 0.0530 Uiso c RU 1.000
H H27C 0.89380 -0.17270 0.34480 0.0530 Uiso c RU 1.000
H H29 0.45920 0.19410 0.23140 0.0380 Uiso c RU 1.000
H H30 0.41680 0.29650 0.19610 0.0480 Uiso c RU 1.000
H H31 0.50860 0.32760 0.10310 0.0510 Uiso c RU 1.000
H H32 0.64510 0.25830 0.04530 0.0500 Uiso c RU 1.000
H H33 0.68420 0.15560 0.07920 0.0400 Uiso c RU 1.000
H H35A 0.35810 0.09240 0.00130 0.0480 Uiso c RU 1.000
H H35B 0.18180 0.07490 -0.03020 0.0480 Uiso c RU 1.000
H H35C 0.33650 0.04620 -0.05700 0.0480 Uiso c RU 1.000
H H37 0.26800 -0.10530 0.07880 0.0370 Uiso c RU 1.000
H H38 0.11930 -0.19270 0.04650 0.0430 Uiso c RU 1.000
H H40 -0.05590 -0.10450 -0.11120 0.0480 Uiso c RU 1.000
H H41 0.09570 -0.01730 -0.08040 0.0410 Uiso c RU 1.000
H H42A -0.19850 -0.20230 -0.06310 0.0850 Uiso c RU 1.000
H H42B -0.06860 -0.24610 -0.02470 0.0850 Uiso c RU 1.000
H H42C -0.05080 -0.22930 -0.09580 0.0850 Uiso c RU 1.000

loop_
_atom_type_symbol
_atom_type_description
_atom_type_scat_dispersion_real
_atom_type_scat_dispersion_imag
_atom_type_scat_source
C C 0.0033 0.0016 ' International Tables Vol C Tables 4.2.6.8 and 6.1.1.4'
H H 0.0000 0.0000 ' International Tables Vol C Tables 4.2.6.8 and 6.1.1.4'
N N 0.0061 0.0033 ' International Tables Vol C Tables 4.2.6.8 and 6.1.1.4'
O O 0.0106 0.0060 ' International Tables Vol C Tables 4.2.6.8 and 6.1.1.4'
S S 0.1246 0.1234 ' International Tables Vol C Tables 4.2.6.8 and 6.1.1.4'

loop_
_geom_angle_atom_site_label_1
_geom_angle_atom_site_label_2
_geom_angle_atom_site_label_3
_geom_angle
_geom_angle_publ_flag
C1 S1 C3 90.54(7) no
C22 S2 C24 90.44(7) no
C5 O3 C6 115.16(12) no
C26 O6 C27 116.03(12) no
C2 N1 C7 122.17(13) no
C1 N1 C7 122.00(12) no
C1 N1 C2 115.45(13) no
N3 N2 C1 109.05(12) no
N2 N3 C13 114.60(13) no
C22 N4 C23 115.76(11) no
C23 N4 C28 122.18(11) no
C22 N4 C28 122.07(12) no
N6 N5 C22 111.28(12) no
N5 N6 C34 113.98(13) no
S1 C1 N2 125.36(12) no
S1 C1 N1 112.54(11) no
N1 C1 N2 122.11(14) no
O1 C2 N1 124.49(14) no
O1 C2 C3 125.59(14) no
N1 C2 C3 109.92(13) no
S1 C3 C2 111.56(10) no
S1 C3 C4 126.95(11) no
C2 C3 C4 121.46(13) no
C3 C4 C5 120.84(13) no
O2 C5 O3 124.16(14) no
O2 C5 C4 123.97(14) no
O3 C5 C4 111.86(13) no
N1 C7 C12 119.78(13) no
C8 C7 C12 121.39(14) no
N1 C7 C8 118.83(13) no
C7 C8 C9 118.82(15) no
C8 C9 C10 120.57(16) no
C9 C10 C11 119.96(15) no
C10 C11 C12 120.32(16) no
C7 C12 C11 118.94(15) no
N3 C13 C14 124.30(14) no
N3 C13 C15 116.33(13) no
C14 C13 C15 119.36(13) no
C13 C15 C16 121.22(14) no
C13 C15 C20 121.17(15) no
C16 C15 C20 117.61(16) no
C15 C16 C17 120.94(16) no
C16 C17 C18 121.22(17) no
C19 C18 C21 121.55(17) no
C17 C18 C19 117.95(17) no
C17 C18 C21 120.48(18) no
C18 C19 C20 121.31(17) no
C15 C20 C19 120.95(17) no
C3 C4 H4 120.00 no
C5 C4 H4 120.00 no
O3 C6 H6A 109.00 no
O3 C6 H6B 109.00 no
O3 C6 H6C 109.00 no
H6A C6 H6B 110.00 no
H6A C6 H6C 109.00 no
H6B C6 H6C 109.00 no
C7 C8 H8 121.00 no
C9 C8 H8 121.00 no
C10 C9 H9 120.00 no
C8 C9 H9 120.00 no
C9 C10 H10 120.00 no
C11 C10 H10 120.00 no
C12 C11 H11 120.00 no
C10 C11 H11 120.00 no
C7 C12 H12 121.00 no
C11 C12 H12 121.00 no
C13 C14 H14A 109.00 no
C13 C14 H14B 110.00 no
C13 C14 H14C 109.00 no
H14A C14 H14B 109.00 no
H14A C14 H14C 109.00 no
H14B C14 H14C 109.00 no
C17 C16 H16 120.00 no
C15 C16 H16 119.00 no
C16 C17 H17 119.00 no
C18 C17 H17 119.00 no
C20 C19 H19 119.00 no
C18 C19 H19 119.00 no
C15 C20 H20 120.00 no
C19 C20 H20 120.00 no
C18 C21 H21A 109.00 no
C18 C21 H21B 109.00 no
C18 C21 H21C 109.00 no
H21A C21 H21B 109.00 no
H21A C21 H21C 110.00 no
H21B C21 H21C 109.00 no
S2 C22 N4 112.14(10) no
S2 C22 N5 127.04(11) no
N4 C22 N5 120.82(13) no
O4 C23 N4 124.89(12) no
O4 C23 C24 125.29(13) no
N4 C23 C24 109.82(12) no
S2 C24 C23 111.77(10) no
S2 C24 C25 127.74(11) no
C23 C24 C25 120.49(13) no
C24 C25 C26 121.26(13) no
O5 C26 O6 125.04(14) no
O5 C26 C25 123.98(14) no
O6 C26 C25 110.97(13) no
N4 C28 C29 119.09(13) no
N4 C28 C33 119.18(13) no
C29 C28 C33 121.73(13) no
C28 C29 C30 118.84(15) no
C29 C30 C31 119.92(16) no
C30 C31 C32 120.57(16) no
C31 C32 C33 120.02(17) no
C28 C33 C32 118.91(15) no
N6 C34 C35 124.61(14) no
N6 C34 C36 116.04(13) no
C35 C34 C36 119.35(13) no
C34 C36 C37 121.08(14) no
C34 C36 C41 120.86(14) no
C37 C36 C41 118.02(14) no
C36 C37 C38 120.91(15) no
C37 C38 C39 121.15(16) no
C38 C39 C40 117.78(16) no
C38 C39 C42 121.62(16) no
C40 C39 C42 120.60(17) no
C39 C40 C41 121.64(17) no
C36 C41 C40 120.49(16) no
C24 C25 H25 119.00 no
C26 C25 H25 119.00 no
O6 C27 H27A 109.00 no
O6 C27 H27B 110.00 no
O6 C27 H27C 109.00 no
H27A C27 H27B 109.00 no
H27A C27 H27C 109.00 no
H27B C27 H27C 109.00 no
C28 C29 H29 121.00 no
C30 C29 H29 121.00 no
C29 C30 H30 120.00 no
C31 C30 H30 120.00 no
C30 C31 H31 120.00 no
C32 C31 H31 120.00 no
C31 C32 H32 120.00 no
C33 C32 H32 120.00 no
C28 C33 H33 121.00 no
C32 C33 H33 121.00 no
C34 C35 H35A 109.00 no
C34 C35 H35B 109.00 no
C34 C35 H35C 109.00 no
H35A C35 H35B 109.00 no
H35A C35 H35C 109.00 no
H35B C35 H35C 110.00 no
C36 C37 H37 120.00 no
C38 C37 H37 119.00 no
C37 C38 H38 119.00 no
C39 C38 H38 119.00 no
C39 C40 H40 119.00 no
C41 C40 H40 119.00 no
C36 C41 H41 120.00 no
C40 C41 H41 120.00 no
C39 C42 H42A 109.00 no
C39 C42 H42B 109.00 no
C39 C42 H42C 109.00 no
H42A C42 H42B 110.00 no
H42A C42 H42C 109.00 no
H42B C42 H42C 109.00 no

loop_
_geom_bond_atom_site_label_1
_geom_bond_atom_site_label_2
_geom_bond_distance
_geom_bond_publ_flag
S1 C1 1.7676(16) no
S1 C3 1.7460(15) no
S2 C22 1.7699(14) no
S2 C24 1.7488(15) no
O1 C2 1.2122(19) no
O2 C5 1.2121(19) no
O3 C5 1.3430(19) no
O3 C6 1.4503(19) no
O4 C23 1.2160(18) no
O5 C26 1.2090(19) no
O6 C26 1.3373(19) no
O6 C27 1.4445(19) no
N1 C7 1.4517(19) no
N1 C1 1.390(2) no
N1 C2 1.383(2) no
N2 C1 1.282(2) no
N2 N3 1.4121(18) no
N3 C13 1.294(2) no
N4 C22 1.3931(18) no
N4 C28 1.4419(17) no
N4 C23 1.380(2) no
N5 C22 1.276(2) no
N5 N6 1.4059(19) no
N6 C34 1.290(2) no
C2 C3 1.501(2) no
C3 C4 1.342(2) no
C4 C5 1.471(2) no
C7 C12 1.384(2) no
C7 C8 1.383(2) no
C8 C9 1.388(2) no
C9 C10 1.380(2) no
C10 C11 1.384(2) no
C11 C12 1.388(2) no
C13 C14 1.501(2) no
C13 C15 1.484(2) no
C15 C16 1.395(2) no
C15 C20 1.398(2) no
C16 C17 1.385(2) no
C17 C18 1.393(3) no
C18 C21 1.511(3) no
C18 C19 1.381(3) no
C19 C20 1.387(3) no
C4 H4 0.9500 no
C6 H6B 0.9800 no
C6 H6C 0.9800 no
C6 H6A 0.9800 no
C8 H8 0.9500 no
C9 H9 0.9500 no
C10 H10 0.9500 no
C11 H11 0.9500 no
C12 H12 0.9500 no
C14 H14A 0.9800 no
C14 H14B 0.9800 no
C14 H14C 0.9800 no
C16 H16 0.9500 no
C17 H17 0.9500 no
C19 H19 0.9500 no
C20 H20 0.9500 no
C21 H21B 0.9800 no
C21 H21C 0.9800 no
C21 H21A 0.9800 no
C23 C24 1.4958(19) no
C24 C25 1.336(2) no
C25 C26 1.472(2) no
C28 C29 1.380(2) no
C28 C33 1.382(2) no
C29 C30 1.392(2) no
C30 C31 1.381(3) no
C31 C32 1.382(3) no
C32 C33 1.387(2) no
C34 C35 1.504(2) no
C34 C36 1.487(2) no
C36 C37 1.393(2) no
C36 C41 1.397(2) no
C37 C38 1.389(2) no
C38 C39 1.393(2) no
C39 C40 1.385(2) no
C39 C42 1.507(3) no
C40 C41 1.390(2) no
C25 H25 0.9500 no
C27 H27A 0.9800 no
C27 H27B 0.9800 no
C27 H27C 0.9800 no
C29 H29 0.9500 no
C30 H30 0.9500 no
C31 H31 0.9500 no
C32 H32 0.9500 no
C33 H33 0.9500 no
C35 H35A 0.9800 no
C35 H35B 0.9800 no
C35 H35C 0.9800 no
C37 H37 0.9500 no
C38 H38 0.9500 no
C40 H40 0.9500 no
C41 H41 0.9500 no
C42 H42A 0.9800 no
C42 H42B 0.9800 no
C42 H42C 0.9800 no

loop_
_geom_hbond_atom_site_label_D
_geom_hbond_atom_site_label_H
_geom_hbond_atom_site_label_A
_geom_hbond_site_symmetry_A
_geom_hbond_distance_DH
_geom_hbond_distance_HA
_geom_hbond_distance_DA
_geom_hbond_angle_DHA
_geom_hbond_publ_flag
C4 H4 O6 3_756 0.95 2.56 3.4802(19) 163 yes
C6 H6B O4 3_756 0.98 2.52 3.465(2) 163 yes
C8 H8 O2 3_656 0.95 2.56 3.359(2) 142 yes
C12 H12 O4 . 0.95 2.43 3.302(2) 152 yes
C14 H14A N2 . 0.9800 2.2800 2.728(2) 107.00 no
C27 H27B O1 3_756 0.98 2.45 3.410(2) 166 yes
C30 H30 O5 2_655 0.95 2.44 3.331(2) 157 yes
C32 H32 O1 4_554 0.95 2.57 3.340(2) 139 yes
C35 H35A N5 . 0.9800 2.2700 2.718(2) 106.00 no
C33 H33 Cg 3_655 0.95 2.58 3.4951(19) 162 yes

loop_
_geom_torsion_atom_site_label_1
_geom_torsion_atom_site_label_2
_geom_torsion_atom_site_label_3
_geom_torsion_atom_site_label_4
_geom_torsion
_geom_torsion_publ_flag
C3 S1 C1 N1 0.11(11) no
C3 S1 C1 N2 -179.71(14) no
C1 S1 C3 C2 -0.07(11) no
C1 S1 C3 C4 177.97(15) no
C24 S2 C22 N4 -1.44(11) no
C24 S2 C22 N5 178.62(15) no
C22 S2 C24 C23 -0.07(10) no
C22 S2 C24 C25 179.95(14) no
C6 O3 C5 C4 176.87(12) no
C6 O3 C5 O2 -2.7(2) no
C27 O6 C26 C25 177.82(12) no
C27 O6 C26 O5 -1.2(2) no
C2 N1 C1 S1 -0.13(16) no
C7 N1 C2 C3 173.02(13) no
C1 N1 C7 C8 90.13(18) no
C1 N1 C7 C12 -89.96(18) no
C2 N1 C7 C8 -82.35(19) no
C2 N1 C7 C12 97.56(18) no
C1 N1 C2 O1 -179.89(15) no
C1 N1 C2 C3 0.08(17) no
C7 N1 C2 O1 -7.0(2) no
C7 N1 C1 N2 6.8(2) no
C2 N1 C1 N2 179.70(14) no
C7 N1 C1 S1 -173.08(11) no
N3 N2 C1 N1 -178.21(13) no
C1 N2 N3 C13 -178.90(13) no
N3 N2 C1 S1 1.60(18) no
N2 N3 C13 C14 0.8(2) no
N2 N3 C13 C15 -178.93(12) no
C23 N4 C22 N5 -177.30(14) no
C28 N4 C22 S2 -176.83(11) no
C23 N4 C22 S2 2.75(16) no
C22 N4 C23 O4 177.12(14) no
C22 N4 C23 C24 -2.73(17) no
C28 N4 C23 O4 -3.3(2) no
C28 N4 C23 C24 176.84(12) no
C22 N4 C28 C29 110.72(17) no
C22 N4 C28 C33 -70.12(19) no
C28 N4 C22 N5 3.1(2) no
C23 N4 C28 C33 110.33(17) no
C23 N4 C28 C29 -68.83(19) no
N6 N5 C22 S2 3.38(19) no
N6 N5 C22 N4 -176.57(13) no
C22 N5 N6 C34 -165.53(14) no
N5 N6 C34 C36 -175.22(13) no
N5 N6 C34 C35 4.0(2) no
O1 C2 C3 C4 1.8(2) no
O1 C2 C3 S1 179.97(14) no
N1 C2 C3 S1 0.02(16) no
N1 C2 C3 C4 -178.15(14) no
C2 C3 C4 C5 177.02(14) no
S1 C3 C4 C5 -0.8(2) no
C3 C4 C5 O2 -1.5(2) no
C3 C4 C5 O3 178.91(14) no
N1 C7 C8 C9 -179.64(15) no
C12 C7 C8 C9 0.5(2) no
N1 C7 C12 C11 179.59(14) no
C8 C7 C12 C11 -0.5(2) no
C7 C8 C9 C10 -0.2(3) no
C8 C9 C10 C11 -0.1(3) no
C9 C10 C11 C12 0.0(3) no
C10 C11 C12 C7 0.3(3) no
N3 C13 C15 C16 5.6(2) no
C14 C13 C15 C20 5.1(2) no
N3 C13 C15 C20 -175.20(15) no
C14 C13 C15 C16 -174.20(15) no
C13 C15 C20 C19 -177.58(15) no
C13 C15 C16 C17 177.81(15) no
C16 C15 C20 C19 1.7(2) no
C20 C15 C16 C17 -1.5(2) no
C15 C16 C17 C18 0.1(3) no
C16 C17 C18 C19 1.0(3) no
C16 C17 C18 C21 -177.52(18) no
C21 C18 C19 C20 177.73(18) no
C17 C18 C19 C20 -0.8(3) no
C18 C19 C20 C15 -0.6(3) no
O4 C23 C24 S2 -178.30(12) no
O4 C23 C24 C25 1.7(2) no
N4 C23 C24 S2 1.55(15) no
N4 C23 C24 C25 -178.47(14) no
S2 C24 C25 C26 -2.0(2) no
C23 C24 C25 C26 178.07(13) no
C24 C25 C26 O5 -1.4(2) no
C24 C25 C26 O6 179.53(14) no
N4 C28 C29 C30 179.08(14) no
C33 C28 C29 C30 -0.1(2) no
N4 C28 C33 C32 -178.52(14) no
C29 C28 C33 C32 0.6(2) no
C28 C29 C30 C31 -0.1(2) no
C29 C30 C31 C32 -0.3(3) no
C30 C31 C32 C33 0.9(3) no
C31 C32 C33 C28 -1.0(3) no
N6 C34 C36 C37 -6.3(2) no
N6 C34 C36 C41 171.27(15) no
C35 C34 C36 C37 174.39(15) no
C35 C34 C36 C41 -8.0(2) no
C34 C36 C37 C38 177.40(15) no
C41 C36 C37 C38 -0.3(2) no
C34 C36 C41 C40 -176.81(15) no
C37 C36 C41 C40 0.9(2) no
C36 C37 C38 C39 -0.7(3) no
C37 C38 C39 C40 1.1(3) no
C37 C38 C39 C42 -179.48(18) no
C38 C39 C40 C41 -0.5(3) no
C42 C39 C40 C41 -179.92(18) no
C39 C40 C41 C36 -0.5(3) no
